data_9004775
loop_
_publ_author_name
'Peterson, R. C.'

_publ_section_title
;
 The relatinship between Cu content and distortion in the atomic structure
 of melanterite from the Richmond mine, Iron Mountain, California
 Sample: 98-rp-53
;
_journal_name_full 'The Canadian Mineralogist'
_journal_page_first 937
_journal_page_last 949
_journal_paper_doi 10.2113/gscanmin.41.4.937
_journal_volume 41
_journal_year 2003
_chemical_compound_source 'Richmond mine, Iron Mountain, California'
_chemical_formula_sum 'Cu0.415 Fe1.535 H28 O22 S2 Zn0.05'
_chemical_name_mineral Melanterite
_space_group_IT_number 14
_symmetry_space_group_name_Hall '-P 2ybc'
_symmetry_space_group_name_H-M 'P 1 21/c 1'
_cell_angle_alpha 90
_cell_angle_beta 105.69
_cell_angle_gamma 90
_cell_formula_units_Z 2
_cell_length_a 14.071
_cell_length_b 6.505
_cell_length_c 10.958
_cell_volume 965.633
_database_code_amcsd 0005868
_exptl_crystal_density_diffrn 1.925
_cod_original_formula_sum 'Fe1.535 Cu.415 Zn.05 S2 O22 H28'
_cod_database_code 9004775

loop_
_space_group_symop_operation_xyz
x,y,z
x,1/2-y,1/2+z
-x,1/2+y,1/2-z
-x,-y,-z

loop_
_atom_site_label
_atom_site_fract_x
_atom_site_fract_y
_atom_site_fract_z
_atom_site_occupancy
_atom_site_U_iso_or_equiv
_atom_site_type_symbol
_atom_site_attached_hydrogens
Fe1 0.00000 0.00000 0.00000 1.00000 ? Fe 0
Fe2 0.50000 0.00000 0.50000 0.53520 ? Fe 0
Cu2 0.50000 0.00000 0.50000 0.41500 ? Cu 0
Zn2 0.50000 0.00000 0.50000 0.04980 ? Zn 0
S 0.77210 -0.03160 0.32460 1.00000 0.02783 S 0
O1 0.79610 -0.03180 0.46460 1.00000 0.03580 O 0
O2 0.85980 0.03810 0.28650 1.00000 0.04160 O 0
O3 0.68950 0.11030 0.27450 1.00000 0.04051 O 0
O4 0.74570 -0.24060 0.27550 1.00000 0.03913 O 0
Wat5 -0.11290 -0.11640 0.07030 1.00000 0.05633 O 2
Wat6 0.10170 -0.04500 0.18320 1.00000 0.04159 O 2
Wat7 -0.02930 0.29670 0.06790 1.00000 0.03895 O 2
Wat8 0.51940 -0.04420 0.32210 1.00000 0.03963 O 2
Wat9 0.43040 0.27610 0.44100 1.00000 0.04206 O 2
Wat10 0.35020 -0.15150 0.44090 1.00000 0.04228 O 2
Wat11 0.36560 0.00700 0.11350 1.00000 0.04096 O 2

loop_
_cod_changelog_entry_id
_cod_changelog_entry_author
_cod_changelog_entry_date
_cod_changelog_entry_text
1
;cod-tools version 3.8.0
Id: cif_guess_AMCSD_atom_types 9581 2023-05-17 12:35:41Z saulius
;
2023-05-23T09:16:12+03:00
;Derived atom types and hydrogen counts
from atom names that follow the AMCSD naming convention
(Wat == water, O-H == hydroxyl).
;

loop_
_cod_related_entry_id
_cod_related_entry_database
_cod_related_entry_code
1 AMCSD 0005868
